data_1560427
loop_
_publ_author_name
'Wang, Xin-Fang'
'Zhou, Sheng-Bin'
'Du, Ceng-Ceng'
'Wang, Duo-Zhi'
'Jia, Dianzeng'

_publ_section_title
;
 Seven new Zn(II)/Cd(II) coordination polymers with 2-(hydroxymethyl)-1 H
 -benzo[ d ]imidazole-5-carboxylic acid: Synthesis, structures and
 properties
;
_journal_name_full 'Journal of Solid State Chemistry'
_journal_page_first 72
_journal_page_last 85
_journal_paper_doi 10.1016/j.jssc.2017.04.039
_journal_volume 252
_journal_year 2017
_chemical_formula_sum 'C18 H18 Cd N4 O8'
_chemical_formula_weight 530.76
_space_group_IT_number 2
_space_group_name_Hall '-P 1'
_space_group_name_H-M_alt 'P -1'
_symmetry_cell_setting triclinic
_symmetry_space_group_name_H-M 'P -1'
_atom_sites_solution_hydrogens geom
_atom_sites_solution_primary direct
_atom_sites_solution_secondary difmap
_cell_angle_alpha 91.409(2)
_cell_angle_beta 92.125(3)
_cell_angle_gamma 96.403(3)
_cell_formula_units_Z 2
_cell_length_a 8.2591(14)
_cell_length_b 8.6105(14)
_cell_length_c 13.502(2)
_cell_measurement_reflns_used 4197
_cell_measurement_temperature 296(2)
_cell_measurement_theta_max 25.17
_cell_measurement_theta_min 2.38
_cell_volume 953.1(3)
_computing_structure_refinement 'SHELXL-97 (Sheldrick, 2008)'
_computing_structure_solution 'SHELXS-97 (Sheldrick, 2008)'
_diffrn_ambient_temperature 296(2)
_diffrn_measured_fraction_theta_full 0.992
_diffrn_measured_fraction_theta_max 0.992
_diffrn_measurement_device_type CCD
_diffrn_measurement_method '\w scans'
_diffrn_radiation_monochromator graphite
_diffrn_radiation_source 'fine-focus sealed tube'
_diffrn_radiation_type MoK\a
_diffrn_radiation_wavelength 0.71073
_diffrn_reflns_av_R_equivalents 0.0140
_diffrn_reflns_av_sigmaI/netI 0.0233
_diffrn_reflns_limit_h_max 7
_diffrn_reflns_limit_h_min -9
_diffrn_reflns_limit_k_max 10
_diffrn_reflns_limit_k_min -10
_diffrn_reflns_limit_l_max 16
_diffrn_reflns_limit_l_min -15
_diffrn_reflns_number 5123
_diffrn_reflns_theta_full 25.17
_diffrn_reflns_theta_max 25.17
_diffrn_reflns_theta_min 1.51
_exptl_absorpt_coefficient_mu 1.204
_exptl_absorpt_correction_T_max 0.8125
_exptl_absorpt_correction_T_min 0.7776
_exptl_absorpt_correction_type multi-scan
_exptl_absorpt_process_details sadabs
_exptl_crystal_colour colorless
_exptl_crystal_density_diffrn 1.849
_exptl_crystal_density_method 'not measured'
_exptl_crystal_description Block
_exptl_crystal_F_000 532
_exptl_crystal_size_max 0.22
_exptl_crystal_size_mid 0.20
_exptl_crystal_size_min 0.18
_refine_diff_density_max 0.793
_refine_diff_density_min -0.530
_refine_diff_density_rms 0.078
_refine_ls_extinction_method none
_refine_ls_goodness_of_fit_ref 1.121
_refine_ls_hydrogen_treatment mixed
_refine_ls_matrix_type full
_refine_ls_number_parameters 298
_refine_ls_number_reflns 3388
_refine_ls_number_restraints 8
_refine_ls_restrained_S_all 1.020
_refine_ls_R_factor_all 0.0263
_refine_ls_R_factor_gt 0.0243
_refine_ls_shift/su_max 0.001
_refine_ls_shift/su_mean 0.000
_refine_ls_structure_factor_coef Fsqd
_refine_ls_weighting_details 'calc w=1/[\s^2^(Fo^2^)+(0.0295P)^2^+0.9043P] where P=(Fo^2^+2Fc^2^)/3'
_refine_ls_weighting_scheme calc
_refine_ls_wR_factor_gt 0.0606
_refine_ls_wR_factor_ref 0.0621
_reflns_number_gt 3185
_reflns_number_total 3388
_reflns_threshold_expression >2sigma(I)
_cod_data_source_file JSSC-2017-252-72.cif
_cod_data_source_block 6
_cod_depositor_comments
;
The following automatic conversions were performed:

data item '_symmetry_cell_setting' value 'Triclinic' was changed to
'triclinic' in accordance with the built-in table derived from the
CIF Core dictionary named 'cif_core.dic' version 2.4.5 last updated
on 2014-11-21.

Automatic conversion script
Id: cif_fix_values 8369 2020-08-20 11:38:08Z andrius 
;
_cod_original_sg_symbol_H-M P-1
_cod_database_code 1560427

loop_
_symmetry_equiv_pos_as_xyz
'x, y, z'
'-x, -y, -z'

loop_
_atom_site_label
_atom_site_type_symbol
_atom_site_fract_x
_atom_site_fract_y
_atom_site_fract_z
_atom_site_U_iso_or_equiv
_atom_site_adp_type
_atom_site_occupancy
_atom_site_symmetry_multiplicity
_atom_site_calc_flag
_atom_site_refinement_flags
_atom_site_disorder_assembly
_atom_site_disorder_group
C1 C 0.4631(4) 0.2655(4) 0.2336(2) 0.0316(6) Uani 1 1 d . . .
H1A H 0.3522 0.2159 0.2232 0.038 Uiso 1 1 calc R . .
H1B H 0.4621 0.3771 0.2260 0.038 Uiso 1 1 calc R . .
C2 C 0.5247(3) 0.2347(3) 0.33634(19) 0.0215(5) Uani 1 1 d . . .
C3 C 0.5386(3) 0.2299(3) 0.4995(2) 0.0230(5) Uani 1 1 d . . .
C4 C 0.6674(3) 0.1587(3) 0.46011(19) 0.0208(5) Uani 1 1 d . . .
C5 C 0.7785(3) 0.0939(3) 0.52201(19) 0.0207(5) Uani 1 1 d . . .
H5 H 0.8631 0.0447 0.4963 0.025 Uiso 1 1 calc R . .
C6 C 0.7589(3) 0.1050(3) 0.62355(19) 0.0206(5) Uani 1 1 d . . .
C7 C 0.6280(3) 0.1768(3) 0.6619(2) 0.0271(6) Uani 1 1 d . . .
H7 H 0.6169 0.1820 0.7302 0.033 Uiso 1 1 calc R . .
C8 C 0.5155(3) 0.2396(4) 0.6004(2) 0.0306(6) Uani 1 1 d . . .
H8 H 0.4288 0.2861 0.6257 0.037 Uiso 1 1 calc R . .
C9 C 1.1180(3) -0.0455(3) 0.30589(19) 0.0199(5) Uani 1 1 d . . .
C10 C 0.8820(4) 0.5154(3) 0.3182(2) 0.0335(7) Uani 1 1 d . . .
H10A H 0.7677 0.4802 0.3036 0.040 Uiso 1 1 calc R . .
H10B H 0.9168 0.4598 0.3754 0.040 Uiso 1 1 calc R . .
C11 C 0.9786(3) 0.4737(3) 0.23103(19) 0.0226(5) Uani 1 1 d . . .
C12 C 1.1438(3) 0.5001(3) 0.1061(2) 0.0229(5) Uani 1 1 d . . .
C13 C 1.0742(3) 0.3449(3) 0.11116(18) 0.0196(5) Uani 1 1 d . . .
C14 C 1.1080(3) 0.2324(3) 0.04203(19) 0.0210(5) Uani 1 1 d . . .
H14 H 1.0638 0.1286 0.0460 0.025 Uiso 1 1 calc R . .
C15 C 1.2107(3) 0.2806(3) -0.03373(19) 0.0226(5) Uani 1 1 d . . .
C16 C 1.2799(3) 0.4371(3) -0.0376(2) 0.0274(6) Uani 1 1 d . . .
H16 H 1.3483 0.4660 -0.0888 0.033 Uiso 1 1 calc R . .
C17 C 1.2497(3) 0.5489(3) 0.0319(2) 0.0280(6) Uani 1 1 d . . .
H17 H 1.2975 0.6517 0.0296 0.034 Uiso 1 1 calc R . .
C18 C 1.2362(3) 0.1632(3) -0.1132(2) 0.0237(6) Uani 1 1 d . . .
Cd1 Cd 0.82006(2) 0.10774(2) 0.235058(13) 0.02049(8) Uani 1 1 d . . .
N1 N 0.4519(3) 0.2783(3) 0.41866(17) 0.0262(5) Uani 1 1 d . . .
H1 H 0.3668 0.3274 0.4205 0.031 Uiso 1 1 calc R . .
N2 N 0.6559(3) 0.1647(2) 0.35647(16) 0.0209(5) Uani 1 1 d . . .
N3 N 0.9714(3) 0.3315(2) 0.19121(16) 0.0216(5) Uani 1 1 d . . .
N4 N 1.0799(3) 0.5792(3) 0.18381(17) 0.0248(5) Uani 1 1 d . . .
H4 H 1.1008 0.6771 0.1991 0.030 Uiso 1 1 calc R . .
O1 O 0.5627(2) 0.2071(3) 0.16248(15) 0.0319(5) Uani 1 1 d D . .
H1O H 0.507(4) 0.127(3) 0.139(3) 0.038 Uiso 1 1 d D . .
O2 O 1.0173(2) 0.0393(2) 0.34232(14) 0.0269(4) Uani 1 1 d . . .
O3 O 1.1168(2) -0.0833(2) 0.21590(14) 0.0276(4) Uani 1 1 d . . .
O4 O 0.8979(3) 0.6742(2) 0.34224(16) 0.0347(5) Uani 1 1 d D . .
H2O H 0.844(4) 0.717(4) 0.297(2) 0.042 Uiso 1 1 d D . .
O5 O 1.2108(2) 0.0196(2) -0.09149(14) 0.0266(4) Uani 1 1 d . . .
O6 O 1.2751(3) 0.2036(3) -0.19794(14) 0.0345(5) Uani 1 1 d . . .
O7 O 0.1301(3) 0.3137(3) 0.45095(17) 0.0370(5) Uani 1 1 d D . .
H1W H 0.089(5) 0.227(3) 0.424(3) 0.056 Uiso 1 1 d D . .
H2W H 0.113(5) 0.305(5) 0.5108(16) 0.056 Uiso 1 1 d D . .
O8 O 0.3723(3) 0.9581(3) 0.08610(16) 0.0355(5) Uani 1 1 d D . .
H4W H 0.329(5) 0.974(5) 0.0316(19) 0.053 Uiso 1 1 d D . .
H3W H 0.295(4) 0.950(5) 0.125(2) 0.053 Uiso 1 1 d D . .

loop_
_atom_site_aniso_label
_atom_site_aniso_U_11
_atom_site_aniso_U_22
_atom_site_aniso_U_33
_atom_site_aniso_U_23
_atom_site_aniso_U_13
_atom_site_aniso_U_12
C1 0.0313(15) 0.0414(17) 0.0242(15) 0.0032(13) -0.0015(11) 0.0132(13)
C2 0.0188(12) 0.0220(13) 0.0238(14) 0.0034(10) 0.0008(10) 0.0016(10)
C3 0.0193(12) 0.0274(14) 0.0231(14) 0.0031(11) 0.0027(10) 0.0056(10)
C4 0.0202(12) 0.0235(13) 0.0184(13) 0.0031(10) 0.0040(10) 0.0005(10)
C5 0.0192(12) 0.0213(13) 0.0228(13) 0.0030(10) 0.0040(10) 0.0061(10)
C6 0.0205(12) 0.0201(12) 0.0215(13) 0.0024(10) 0.0016(10) 0.0029(10)
C7 0.0269(14) 0.0372(16) 0.0187(13) 0.0021(11) 0.0068(10) 0.0078(12)
C8 0.0234(14) 0.0430(17) 0.0286(15) 0.0030(13) 0.0067(11) 0.0145(12)
C9 0.0209(12) 0.0189(12) 0.0198(13) 0.0041(10) 0.0021(10) -0.0004(10)
C10 0.0507(19) 0.0208(14) 0.0306(16) 0.0008(12) 0.0150(13) 0.0068(13)
C11 0.0276(14) 0.0197(13) 0.0213(13) 0.0014(10) 0.0020(10) 0.0053(10)
C12 0.0238(13) 0.0193(13) 0.0255(14) -0.0008(11) 0.0006(10) 0.0023(10)
C13 0.0217(12) 0.0188(12) 0.0184(13) 0.0023(10) 0.0016(10) 0.0023(10)
C14 0.0233(13) 0.0167(12) 0.0228(13) 0.0011(10) 0.0014(10) 0.0020(10)
C15 0.0227(13) 0.0239(13) 0.0216(13) 0.0024(11) 0.0016(10) 0.0039(10)
C16 0.0270(14) 0.0275(14) 0.0277(15) 0.0041(12) 0.0084(11) -0.0005(11)
C17 0.0303(15) 0.0192(13) 0.0339(16) 0.0013(11) 0.0078(12) -0.0023(11)
C18 0.0166(12) 0.0323(15) 0.0223(14) -0.0014(11) -0.0007(10) 0.0047(10)
Cd1 0.02394(12) 0.02178(11) 0.01623(11) 0.00065(7) 0.00185(7) 0.00433(7)
N1 0.0207(11) 0.0339(13) 0.0265(12) 0.0037(10) 0.0014(9) 0.0128(9)
N2 0.0199(11) 0.0237(11) 0.0197(11) 0.0029(9) 0.0024(8) 0.0041(9)
N3 0.0265(11) 0.0193(11) 0.0197(11) 0.0017(9) 0.0044(9) 0.0041(9)
N4 0.0318(12) 0.0166(11) 0.0261(12) -0.0036(9) 0.0050(9) 0.0036(9)
O1 0.0285(11) 0.0448(13) 0.0226(10) -0.0008(9) -0.0013(8) 0.0060(9)
O2 0.0280(10) 0.0308(10) 0.0233(10) 0.0006(8) -0.0021(8) 0.0113(8)
O3 0.0327(10) 0.0320(11) 0.0186(10) 0.0033(8) 0.0016(8) 0.0046(8)
O4 0.0461(13) 0.0274(11) 0.0318(12) -0.0020(9) 0.0066(9) 0.0082(9)
O5 0.0325(10) 0.0244(10) 0.0226(10) -0.0052(8) -0.0003(8) 0.0038(8)
O6 0.0382(12) 0.0475(13) 0.0201(10) 0.0037(9) 0.0080(8) 0.0126(10)
O7 0.0329(12) 0.0420(13) 0.0366(13) -0.0042(11) 0.0042(9) 0.0063(10)
O8 0.0382(12) 0.0432(12) 0.0253(11) 0.0043(10) 0.0013(9) 0.0045(10)

loop_
_atom_type_symbol
_atom_type_description
_atom_type_scat_dispersion_real
_atom_type_scat_dispersion_imag
_atom_type_scat_source
C C 0.0033 0.0016 'International Tables Vol C Tables 4.2.6.8 and 6.1.1.4'
H H 0.0000 0.0000 'International Tables Vol C Tables 4.2.6.8 and 6.1.1.4'
Cd Cd -0.8075 1.2024 'International Tables Vol C Tables 4.2.6.8 and 6.1.1.4'
N N 0.0061 0.0033 'International Tables Vol C Tables 4.2.6.8 and 6.1.1.4'
O O 0.0106 0.0060 'International Tables Vol C Tables 4.2.6.8 and 6.1.1.4'

loop_
_geom_angle_atom_site_label_1
_geom_angle_atom_site_label_2
_geom_angle_atom_site_label_3
_geom_angle
_geom_angle_site_symmetry_1
_geom_angle_site_symmetry_3
O1 C1 C2 110.5(2) . .
O1 C1 H1A 109.5 . .
C2 C1 H1A 109.5 . .
O1 C1 H1B 109.5 . .
C2 C1 H1B 109.5 . .
H1A C1 H1B 108.1 . .
N2 C2 N1 112.7(2) . .
N2 C2 C1 124.3(2) . .
N1 C2 C1 123.0(2) . .
N1 C3 C8 132.1(2) . .
N1 C3 C4 105.5(2) . .
C8 C3 C4 122.3(2) . .
C5 C4 C3 120.7(2) . .
C5 C4 N2 130.5(2) . .
C3 C4 N2 108.7(2) . .
C6 C5 C4 117.8(2) . .
C6 C5 H5 121.1 . .
C4 C5 H5 121.1 . .
C5 C6 C7 120.8(2) . .
C5 C6 C9 119.9(2) . 2_756
C7 C6 C9 119.3(2) . 2_756
C8 C7 C6 121.7(3) . .
C8 C7 H7 119.2 . .
C6 C7 H7 119.2 . .
C3 C8 C7 116.8(3) . .
C3 C8 H8 121.6 . .
C7 C8 H8 121.6 . .
O3 C9 O2 123.1(2) . .
O3 C9 C6 119.5(2) . 2_756
O2 C9 C6 117.4(2) . 2_756
O4 C10 C11 113.9(2) . .
O4 C10 H10A 108.8 . .
C11 C10 H10A 108.8 . .
O4 C10 H10B 108.8 . .
C11 C10 H10B 108.8 . .
H10A C10 H10B 107.7 . .
N3 C11 N4 112.8(2) . .
N3 C11 C10 123.8(2) . .
N4 C11 C10 123.4(2) . .
N4 C12 C17 132.7(2) . .
N4 C12 C13 105.3(2) . .
C17 C12 C13 122.0(3) . .
C14 C13 N3 129.8(2) . .
C14 C13 C12 121.0(2) . .
N3 C13 C12 109.2(2) . .
C13 C14 C15 117.5(2) . .
C13 C14 H14 121.2 . .
C15 C14 H14 121.2 . .
C14 C15 C16 120.7(3) . .
C14 C15 C18 117.8(2) . .
C16 C15 C18 121.4(2) . .
C17 C16 C15 122.2(3) . .
C17 C16 H16 118.9 . .
C15 C16 H16 118.9 . .
C16 C17 C12 116.6(2) . .
C16 C17 H17 121.7 . .
C12 C17 H17 121.7 . .
O6 C18 O5 121.5(3) . .
O6 C18 C15 121.6(3) . .
O5 C18 C15 116.9(2) . .
O5 Cd1 N2 135.83(7) 2_755 .
O5 Cd1 O2 116.80(7) 2_755 .
N2 Cd1 O2 93.61(7) . .
O5 Cd1 N3 100.54(7) 2_755 .
N2 Cd1 N3 109.08(8) . .
O2 Cd1 N3 93.68(7) . .
O5 Cd1 O1 78.45(7) 2_755 .
N2 Cd1 O1 69.57(7) . .
O2 Cd1 O1 163.08(7) . .
N3 Cd1 O1 90.32(7) . .
C2 N1 C3 107.6(2) . .
C2 N1 H1 126.2 . .
C3 N1 H1 126.2 . .
C2 N2 C4 105.4(2) . .
C2 N2 Cd1 120.41(17) . .
C4 N2 Cd1 133.76(17) . .
C11 N3 C13 105.4(2) . .
C11 N3 Cd1 129.20(18) . .
C13 N3 Cd1 125.37(17) . .
C11 N4 C12 107.3(2) . .
C11 N4 H4 126.3 . .
C12 N4 H4 126.3 . .
C1 O1 Cd1 114.27(15) . .
C1 O1 H1O 104(3) . .
Cd1 O1 H1O 104(2) . .
C9 O2 Cd1 115.91(16) . .
C10 O4 H2O 106(2) . .
C18 O5 Cd1 104.83(16) . 2_755
H1W O7 H2W 105(4) . .
H4W O8 H3W 104(4) . .

loop_
_geom_bond_atom_site_label_1
_geom_bond_atom_site_label_2
_geom_bond_distance
_geom_bond_site_symmetry_2
C1 O1 1.407(4) .
C1 C2 1.500(4) .
C1 H1A 0.9700 .
C1 H1B 0.9700 .
C2 N2 1.320(3) .
C2 N1 1.348(4) .
C3 N1 1.381(3) .
C3 C8 1.385(4) .
C3 C4 1.401(4) .
C4 C5 1.390(4) .
C4 N2 1.402(3) .
C5 C6 1.389(4) .
C5 H5 0.9300 .
C6 C7 1.412(4) .
C6 C9 1.507(3) 2_756
C7 C8 1.387(4) .
C7 H7 0.9300 .
C8 H8 0.9300 .
C9 O3 1.249(3) .
C9 O2 1.271(3) .
C9 C6 1.507(3) 2_756
C10 O4 1.388(3) .
C10 C11 1.505(4) .
C10 H10A 0.9700 .
C10 H10B 0.9700 .
C11 N3 1.320(3) .
C11 N4 1.352(3) .
C12 N4 1.390(4) .
C12 C17 1.396(4) .
C12 C13 1.399(4) .
C13 C14 1.387(4) .
C13 N3 1.398(3) .
C14 C15 1.395(4) .
C14 H14 0.9300 .
C15 C16 1.407(4) .
C15 C18 1.493(4) .
C16 C17 1.377(4) .
C16 H16 0.9300 .
C17 H17 0.9300 .
C18 O6 1.247(3) .
C18 O5 1.274(3) .
Cd1 O5 2.1957(19) 2_755
Cd1 N2 2.245(2) .
Cd1 O2 2.2757(18) .
Cd1 N3 2.280(2) .
Cd1 O1 2.550(2) .
N1 H1 0.8600 .
N4 H4 0.8600 .
O1 H1O 0.833(18) .
O4 H2O 0.860(18) .
O5 Cd1 2.1957(19) 2_755
O7 H1W 0.849(19) .
O7 H2W 0.829(19) .
O8 H4W 0.829(19) .
O8 H3W 0.841(19) .

loop_
_geom_hbond_atom_site_label_D
_geom_hbond_atom_site_label_H
_geom_hbond_atom_site_label_A
_geom_hbond_distance_DH
_geom_hbond_distance_HA
_geom_hbond_distance_DA
_geom_hbond_angle_DHA
_geom_hbond_site_symmetry_A
N1 H1 O7 0.86 2.00 2.758(3) 145.8 .
N4 H4 O3 0.86 2.06 2.908(3) 169.2 1_565
O1 H1O O8 0.833(18) 1.843(19) 2.674(3) 176(4) 1_545
O4 H2O O6 0.860(18) 1.819(19) 2.678(3) 177(4) 2_765
O7 H1W O2 0.849(19) 1.96(2) 2.800(3) 170(4) 1_455
O7 H2W O4 0.829(19) 1.99(2) 2.811(3) 168(4) 2_666
O8 H4W O5 0.829(19) 1.964(19) 2.791(3) 175(4) 1_465
O8 H3W O3 0.841(19) 1.952(19) 2.791(3) 176(4) 1_465

loop_
_geom_torsion_atom_site_label_1
_geom_torsion_atom_site_label_2
_geom_torsion_atom_site_label_3
_geom_torsion_atom_site_label_4
_geom_torsion
_geom_torsion_site_symmetry_1
_geom_torsion_site_symmetry_2
_geom_torsion_site_symmetry_3
_geom_torsion_site_symmetry_4
O1 C1 C2 N2 1.0(4) . . . .
O1 C1 C2 N1 -179.9(2) . . . .
N1 C3 C4 C5 -179.0(2) . . . .
C8 C3 C4 C5 0.1(4) . . . .
N1 C3 C4 N2 -0.3(3) . . . .
C8 C3 C4 N2 178.8(3) . . . .
C3 C4 C5 C6 -1.2(4) . . . .
N2 C4 C5 C6 -179.6(2) . . . .
C4 C5 C6 C7 1.4(4) . . . .
C4 C5 C6 C9 -176.2(2) . . . 2_756
C5 C6 C7 C8 -0.5(4) . . . .
C9 C6 C7 C8 177.1(3) 2_756 . . .
N1 C3 C8 C7 179.6(3) . . . .
C4 C3 C8 C7 0.8(4) . . . .
C6 C7 C8 C3 -0.6(4) . . . .
O4 C10 C11 N3 -174.7(3) . . . .
O4 C10 C11 N4 3.9(4) . . . .
N4 C12 C13 C14 178.2(2) . . . .
C17 C12 C13 C14 0.0(4) . . . .
N4 C12 C13 N3 -0.5(3) . . . .
C17 C12 C13 N3 -178.7(2) . . . .
N3 C13 C14 C15 176.9(2) . . . .
C12 C13 C14 C15 -1.4(4) . . . .
C13 C14 C15 C16 1.6(4) . . . .
C13 C14 C15 C18 -174.9(2) . . . .
C14 C15 C16 C17 -0.3(4) . . . .
C18 C15 C16 C17 176.1(3) . . . .
C15 C16 C17 C12 -1.2(4) . . . .
N4 C12 C17 C16 -176.3(3) . . . .
C13 C12 C17 C16 1.3(4) . . . .
C14 C15 C18 O6 154.6(2) . . . .
C16 C15 C18 O6 -21.9(4) . . . .
C14 C15 C18 O5 -23.1(3) . . . .
C16 C15 C18 O5 160.5(2) . . . .
N2 C2 N1 C3 -1.7(3) . . . .
C1 C2 N1 C3 179.1(3) . . . .
C8 C3 N1 C2 -177.8(3) . . . .
C4 C3 N1 C2 1.1(3) . . . .
N1 C2 N2 C4 1.5(3) . . . .
C1 C2 N2 C4 -179.4(3) . . . .
N1 C2 N2 Cd1 -171.94(17) . . . .
C1 C2 N2 Cd1 7.2(3) . . . .
C5 C4 N2 C2 177.8(3) . . . .
C3 C4 N2 C2 -0.7(3) . . . .
C5 C4 N2 Cd1 -10.0(4) . . . .
C3 C4 N2 Cd1 171.44(18) . . . .
O5 Cd1 N2 C2 -54.1(2) 2_755 . . .
O2 Cd1 N2 C2 170.35(19) . . . .
N3 Cd1 N2 C2 75.2(2) . . . .
O1 Cd1 N2 C2 -7.77(18) . . . .
O5 Cd1 N2 C4 134.7(2) 2_755 . . .
O2 Cd1 N2 C4 -0.9(2) . . . .
N3 Cd1 N2 C4 -96.0(2) . . . .
O1 Cd1 N2 C4 -179.0(2) . . . .
N4 C11 N3 C13 -0.7(3) . . . .
C10 C11 N3 C13 178.0(3) . . . .
N4 C11 N3 Cd1 -178.59(17) . . . .
C10 C11 N3 Cd1 0.1(4) . . . .
C14 C13 N3 C11 -177.8(3) . . . .
C12 C13 N3 C11 0.7(3) . . . .
C14 C13 N3 Cd1 0.2(4) . . . .
C12 C13 N3 Cd1 178.72(16) . . . .
O5 Cd1 N3 C11 151.5(2) 2_755 . . .
N2 Cd1 N3 C11 4.8(2) . . . .
O2 Cd1 N3 C11 -90.3(2) . . . .
O1 Cd1 N3 C11 73.2(2) . . . .
O5 Cd1 N3 C13 -26.0(2) 2_755 . . .
N2 Cd1 N3 C13 -172.77(19) . . . .
O2 Cd1 N3 C13 92.1(2) . . . .
O1 Cd1 N3 C13 -104.3(2) . . . .
N3 C11 N4 C12 0.4(3) . . . .
C10 C11 N4 C12 -178.3(3) . . . .
C17 C12 N4 C11 178.0(3) . . . .
C13 C12 N4 C11 0.1(3) . . . .
C2 C1 O1 Cd1 -7.4(3) . . . .
O5 Cd1 O1 C1 157.2(2) 2_755 . . .
N2 Cd1 O1 C1 8.17(19) . . . .
O2 Cd1 O1 C1 1.7(4) . . . .
N3 Cd1 O1 C1 -102.1(2) . . . .
O3 C9 O2 Cd1 3.8(3) . . . .
C6 C9 O2 Cd1 -174.70(16) 2_756 . . .
O5 Cd1 O2 C9 13.3(2) 2_755 . . .
N2 Cd1 O2 C9 160.17(18) . . . .
N3 Cd1 O2 C9 -90.42(18) . . . .
O1 Cd1 O2 C9 166.2(2) . . . .
O6 C18 O5 Cd1 -16.1(3) . . . 2_755
C15 C18 O5 Cd1 161.49(18) . . . 2_755
